data_4065329
loop_
_publ_author_name
'Allen, Olivia R.'
'Field, Leslie D.'
'Magill, Alison M.'
'Vuong, Khuong Q.'
'Bhadbhade, Mohan M.'
'Dalgarno, Scott J.'

_publ_section_title
;
 Ruthenium Complexes of CP3: A New Carbon-Centered Polydentate Podand
 Ligand
;
_journal_issue 23
_journal_name_full Organometallics
_journal_page_first 6433
_journal_paper_doi 10.1021/om200718j
_journal_volume 30
_journal_year 2011
_chemical_formula_moiety 'C48 H50 Cl N P3 Ru, C24 H20 B, C3 H6 O'
_chemical_formula_sum 'C75 H76 B Cl N O P3 Ru'
_chemical_formula_weight 1247.61
_chemical_name_systematic
; 
 ? 
;
_space_group_IT_number 2
_symmetry_cell_setting triclinic
_symmetry_space_group_name_Hall '-P 1'
_symmetry_space_group_name_H-M 'P -1'
_atom_sites_solution_hydrogens geom
_atom_sites_solution_primary direct
_atom_sites_solution_secondary difmap
_audit_creation_method SHELXL-97
_cell_angle_alpha 115.483(2)
_cell_angle_beta 99.362(3)
_cell_angle_gamma 90.794(2)
_cell_formula_units_Z 2
_cell_length_a 13.7351(12)
_cell_length_b 15.1183(6)
_cell_length_c 17.0756(7)
_cell_measurement_reflns_used 9944
_cell_measurement_temperature 155(2)
_cell_measurement_theta_max 27.12
_cell_measurement_theta_min 2.67
_cell_volume 3144.2(3)
_computing_cell_refinement '<i>APEX2</i>  '
_computing_data_collection '<i>APEX2</i> (Bruker, 2007)'
_computing_data_reduction '<i>APEX2</i>  '
_computing_molecular_graphics '<i>SHELXTL-Plus</i> (Sheldrick, 2008)'
_computing_structure_refinement '<i>SHELXL-97</i> (Sheldrick, 2008)'
_computing_structure_solution '<i>SHELXS-97</i> (Sheldrick, 2008)'
_diffrn_ambient_temperature 155(2)
_diffrn_measured_fraction_theta_full 0.994
_diffrn_measured_fraction_theta_max 0.994
_diffrn_measurement_device_type 'Bruker kappa APEXII CCD Area Detector'
_diffrn_measurement_method '\f scans and \w scans with \k offsets'
_diffrn_radiation_monochromator graphite
_diffrn_radiation_source 'fine-focus sealed tube'
_diffrn_radiation_type MoK\a
_diffrn_radiation_wavelength 0.71073
_diffrn_reflns_av_R_equivalents 0.0267
_diffrn_reflns_av_sigmaI/netI 0.0244
_diffrn_reflns_limit_h_max 16
_diffrn_reflns_limit_h_min -16
_diffrn_reflns_limit_k_max 17
_diffrn_reflns_limit_k_min -17
_diffrn_reflns_limit_l_max 20
_diffrn_reflns_limit_l_min -20
_diffrn_reflns_number 39812
_diffrn_reflns_theta_full 25.00
_diffrn_reflns_theta_max 25.00
_diffrn_reflns_theta_min 3.23
_exptl_absorpt_coefficient_mu 0.412
_exptl_absorpt_correction_T_max 0.960
_exptl_absorpt_correction_T_min 0.919
_exptl_absorpt_correction_type multi-scan
_exptl_absorpt_process_details 'SADABS (Bruker, 2001)'
_exptl_crystal_colour Yellow
_exptl_crystal_density_diffrn 1.318
_exptl_crystal_density_method 'not measured'
_exptl_crystal_description Plates
_exptl_crystal_F_000 1304.0
_exptl_crystal_size_max 0.25
_exptl_crystal_size_mid 0.17
_exptl_crystal_size_min 0.10
_refine_diff_density_max 0.786
_refine_diff_density_min -0.776
_refine_diff_density_rms 0.062
_refine_ls_extinction_method none
_refine_ls_goodness_of_fit_ref 1.179
_refine_ls_hydrogen_treatment constr
_refine_ls_matrix_type full
_refine_ls_number_parameters 827
_refine_ls_number_reflns 11014
_refine_ls_number_restraints 111
_refine_ls_restrained_S_all 1.191
_refine_ls_R_factor_all 0.0437
_refine_ls_R_factor_gt 0.0387
_refine_ls_shift/su_max 0.001
_refine_ls_shift/su_mean 0.000
_refine_ls_structure_factor_coef Fsqd
_refine_ls_weighting_details 'calc w=1/[\s^2^(Fo^2^)+(0.0202P)^2^+5.5221P] where P=(Fo^2^+2Fc^2^)/3'
_refine_ls_weighting_scheme calc
_refine_ls_wR_factor_gt 0.0917
_refine_ls_wR_factor_ref 0.0949
_reflns_number_gt 10040
_reflns_number_total 11014
_reflns_threshold_expression >2sigma(I)
_cod_data_source_file om200718j_si_001.cif
_cod_data_source_block inp1bar
_cod_depositor_comments
;
The following automatic conversions were performed:

'_symmetry_cell_setting' value 'Triclinic' changed to 'triclinic'
according to /home/saulius/struct/CIF-dictionaries/cif_core.dic
dictionary named 'cif_core.dic' version 2.4.1 from 2010-06-29.

Automatic conversion script
Id: cif_fix_values 1715 2011-07-08 13:25:40Z adriana 
;
_cod_original_sg_symbol_H-M P-1
_cod_database_code 4065329

loop_
_symmetry_equiv_pos_as_xyz
'x, y, z'
'-x, -y, -z'

loop_
_atom_site_label
_atom_site_type_symbol
_atom_site_fract_x
_atom_site_fract_y
_atom_site_fract_z
_atom_site_U_iso_or_equiv
_atom_site_adp_type
_atom_site_occupancy
_atom_site_symmetry_multiplicity
_atom_site_calc_flag
_atom_site_refinement_flags
_atom_site_disorder_assembly
_atom_site_disorder_group
C1P C 0.5858(10) 0.7974(16) 0.4384(11) 0.051(3) Uani 0.50 1 d PDU A 1
H1P1 H 0.5535 0.7429 0.4443 0.076 Uiso 0.50 1 calc PR A 1
H1P2 H 0.5500 0.8028 0.3863 0.076 Uiso 0.50 1 calc PR A 1
H1P3 H 0.5851 0.8589 0.4912 0.076 Uiso 0.50 1 calc PR A 1
C2P C 0.6869(6) 0.7789(6) 0.4284(6) 0.0445(17) Uani 0.50 1 d PDU A 1
C3P C 0.7078(10) 0.7038(11) 0.3441(10) 0.101(6) Uani 0.50 1 d PDU A 1
H3P1 H 0.7206 0.7354 0.3068 0.151 Uiso 0.50 1 calc PR A 1
H3P2 H 0.6505 0.6546 0.3137 0.151 Uiso 0.50 1 calc PR A 1
H3P3 H 0.7660 0.6716 0.3558 0.151 Uiso 0.50 1 calc PR A 1
O1P O 0.7519(6) 0.8233(6) 0.4905(6) 0.097(3) Uani 0.50 1 d PDU A 1
C1Q C 0.5986(14) 0.784(2) 0.4145(14) 0.081(4) Uani 0.50 1 d PDU B 2
H1Q1 H 0.5746 0.8359 0.3984 0.121 Uiso 0.50 1 calc PR B 2
H1Q2 H 0.6175 0.8111 0.4789 0.121 Uiso 0.50 1 calc PR B 2
H1Q3 H 0.5460 0.7302 0.3932 0.121 Uiso 0.50 1 calc PR B 2
C2Q C 0.6843(8) 0.7470(9) 0.3746(8) 0.068(3) Uani 0.50 1 d PDU B 2
C3Q C 0.7825(14) 0.7742(19) 0.4364(14) 0.076(5) Uani 0.25 1 d PDU B 2
H3Q1 H 0.8289 0.7264 0.4097 0.114 Uiso 0.25 1 calc PR B 2
H3Q2 H 0.7740 0.7740 0.4922 0.114 Uiso 0.25 1 calc PR B 2
H3Q3 H 0.8088 0.8401 0.4477 0.114 Uiso 0.25 1 calc PR B 2
O1Q O 0.6884(17) 0.6932(13) 0.2976(9) 0.079(4) Uani 0.25 1 d PDU B 2
C3Q' C 0.7676(16) 0.7190(19) 0.4201(16) 0.078(5) Uani 0.25 1 d PDU B 2
H3Q4 H 0.7458 0.6631 0.4297 0.118 Uiso 0.25 1 calc PR B 2
H3Q5 H 0.7939 0.7747 0.4772 0.118 Uiso 0.25 1 calc PR B 2
H3Q6 H 0.8195 0.7004 0.3842 0.118 Uiso 0.25 1 calc PR B 2
O1Q' O 0.6631(15) 0.7447(13) 0.3031(9) 0.083(3) Uani 0.25 1 d PDU B 2
Ru1 Ru 0.201270(17) 0.945169(15) 0.187973(15) 0.02041(7) Uani 1 1 d . . .
Cl1 Cl 0.15637(6) 0.96381(5) 0.05222(5) 0.03104(17) Uani 1 1 d . . .
P1 P 0.13924(6) 0.77493(5) 0.10532(5) 0.02678(17) Uani 1 1 d D C .
P2 P 0.05570(5) 1.00524(5) 0.24254(5) 0.02393(16) Uani 1 1 d . . .
P3 P 0.37223(6) 0.91870(5) 0.18186(5) 0.02363(16) Uani 1 1 d . . .
C1 C 0.2537(2) 1.0875(2) 0.24367(18) 0.0222(6) Uani 1 1 d . . .
N1 N 0.28607(17) 1.16793(17) 0.27534(16) 0.0246(5) Uani 1 1 d . . .
C2 C 0.3268(2) 1.2714(2) 0.3153(2) 0.0276(7) Uani 1 1 d . . .
C3 C 0.4372(2) 1.2744(2) 0.3479(2) 0.0384(8) Uani 1 1 d . . .
H3A H 0.4471 1.2463 0.3905 0.058 Uiso 1 1 calc R C .
H3B H 0.4668 1.3427 0.3765 0.058 Uiso 1 1 calc R . .
H3C H 0.4690 1.2359 0.2978 0.058 Uiso 1 1 calc R . .
C4 C 0.3077(3) 1.3073(2) 0.2445(2) 0.0394(8) Uani 1 1 d . . .
H4A H 0.3397 1.2668 0.1952 0.059 Uiso 1 1 calc R C .
H4B H 0.3350 1.3761 0.2691 0.059 Uiso 1 1 calc R . .
H4C H 0.2362 1.3022 0.2234 0.059 Uiso 1 1 calc R . .
C5 C 0.2735(3) 1.3276(2) 0.3901(2) 0.0431(9) Uani 1 1 d . . .
H5A H 0.2021 1.3191 0.3673 0.065 Uiso 1 1 calc R C .
H5B H 0.2971 1.3976 0.4169 0.065 Uiso 1 1 calc R . .
H5C H 0.2868 1.3025 0.4346 0.065 Uiso 1 1 calc R . .
C6 C 0.0110(2) 0.7353(2) 0.04731(19) 0.0294(7) Uani 1 1 d . . .
C7 C -0.0426(2) 0.7894(2) 0.0104(2) 0.0321(7) Uani 1 1 d . . .
H7 H -0.0133 0.8503 0.0175 0.038 Uiso 1 1 calc R . .
C8 C -0.1381(2) 0.7560(3) -0.0365(2) 0.0391(8) Uani 1 1 d . . .
H8 H -0.1745 0.7944 -0.0605 0.047 Uiso 1 1 calc R C .
C9 C -0.1809(3) 0.6667(3) -0.0485(3) 0.0486(10) Uani 1 1 d . . .
H9 H -0.2461 0.6430 -0.0817 0.058 Uiso 1 1 calc R . .
C10 C -0.1289(3) 0.6126(3) -0.0123(3) 0.0509(10) Uani 1 1 d . . .
H10 H -0.1588 0.5516 -0.0201 0.061 Uiso 1 1 calc R C .
C11 C -0.0329(3) 0.6452(2) 0.0359(2) 0.0399(8) Uani 1 1 d . . .
H11 H 0.0025 0.6069 0.0607 0.048 Uiso 1 1 calc R . .
C12 C 0.2006(2) 0.6976(2) 0.01435(19) 0.0261(6) Uani 1 1 d . . .
C13 C 0.1876(2) 0.7135(2) -0.06087(19) 0.0278(6) Uani 1 1 d . . .
H13 H 0.1537 0.7676 -0.0615 0.033 Uiso 1 1 calc R . .
C14 C 0.2235(2) 0.6514(2) -0.1348(2) 0.0350(7) Uani 1 1 d . . .
H14 H 0.2145 0.6630 -0.1858 0.042 Uiso 1 1 calc R C .
C15 C 0.2727(2) 0.5722(3) -0.1344(2) 0.0410(8) Uani 1 1 d . . .
H15 H 0.2964 0.5288 -0.1854 0.049 Uiso 1 1 calc R . .
C16 C 0.2872(2) 0.5565(2) -0.0599(3) 0.0410(8) Uani 1 1 d . . .
H16 H 0.3214 0.5025 -0.0596 0.049 Uiso 1 1 calc R C .
C17 C 0.2520(2) 0.6190(2) 0.0146(2) 0.0323(7) Uani 1 1 d . . .
H17 H 0.2630 0.6081 0.0660 0.039 Uiso 1 1 calc R . .
C18 C -0.0718(2) 0.9476(2) 0.19806(19) 0.0245(6) Uani 1 1 d . . .
C19 C -0.1378(2) 0.9815(2) 0.1482(2) 0.0323(7) Uani 1 1 d . . .
H19 H -0.1156 1.0327 0.1354 0.039 Uiso 1 1 calc R . .
C20 C -0.2356(2) 0.9413(3) 0.1173(2) 0.0410(8) Uani 1 1 d . . .
H20 H -0.2798 0.9652 0.0836 0.049 Uiso 1 1 calc R C .
C21 C -0.2688(2) 0.8667(3) 0.1352(2) 0.0442(9) Uani 1 1 d . . .
H21 H -0.3361 0.8399 0.1146 0.053 Uiso 1 1 calc R . .
C22 C -0.2043(3) 0.8314(2) 0.1828(2) 0.0415(9) Uani 1 1 d . . .
H22 H -0.2271 0.7795 0.1945 0.050 Uiso 1 1 calc R C .
C23 C -0.1060(2) 0.8707(2) 0.2141(2) 0.0317(7) Uani 1 1 d . . .
H23 H -0.0620 0.8451 0.2465 0.038 Uiso 1 1 calc R . .
C24 C 0.0338(2) 1.1319(2) 0.2640(2) 0.0260(6) Uani 1 1 d . . .
C25 C -0.0041(2) 1.1911(2) 0.3382(2) 0.0332(7) Uani 1 1 d . . .
H25 H -0.0127 1.1676 0.3804 0.040 Uiso 1 1 calc R . .
C26 C -0.0294(2) 1.2845(2) 0.3511(2) 0.0352(7) Uani 1 1 d . . .
H26 H -0.0554 1.3246 0.4019 0.042 Uiso 1 1 calc R C .
C27 C -0.0169(2) 1.3190(2) 0.2904(2) 0.0330(7) Uani 1 1 d . . .
H27 H -0.0343 1.3828 0.2993 0.040 Uiso 1 1 calc R . .
C28 C 0.0210(2) 1.2605(2) 0.2163(2) 0.0309(7) Uani 1 1 d . . .
H28 H 0.0300 1.2846 0.1747 0.037 Uiso 1 1 calc R C .
C29 C 0.0459(2) 1.1668(2) 0.2026(2) 0.0293(7) Uani 1 1 d . . .
H29 H 0.0712 1.1266 0.1514 0.035 Uiso 1 1 calc R . .
C30 C 0.4492(2) 1.0093(2) 0.1688(2) 0.0269(6) Uani 1 1 d . . .
C31 C 0.4132(2) 1.0444(2) 0.1080(2) 0.0310(7) Uani 1 1 d . . .
H31 H 0.3479 1.0230 0.0744 0.037 Uiso 1 1 calc R . .
C32 C 0.4727(3) 1.1111(2) 0.0960(2) 0.0387(8) Uani 1 1 d . . .
H32 H 0.4483 1.1345 0.0538 0.046 Uiso 1 1 calc R C .
C33 C 0.5676(3) 1.1433(2) 0.1458(2) 0.0402(8) Uani 1 1 d . . .
H33 H 0.6079 1.1893 0.1379 0.048 Uiso 1 1 calc R . .
C34 C 0.6037(2) 1.1088(2) 0.2066(2) 0.0383(8) Uani 1 1 d . . .
H34 H 0.6687 1.1312 0.2407 0.046 Uiso 1 1 calc R C .
C35 C 0.5450(2) 1.0415(2) 0.2181(2) 0.0340(7) Uani 1 1 d . . .
H35 H 0.5701 1.0172 0.2596 0.041 Uiso 1 1 calc R . .
C36 C 0.4334(2) 0.8082(2) 0.1234(2) 0.0253(6) Uani 1 1 d . . .
C37 C 0.4382(2) 0.7837(2) 0.0361(2) 0.0275(6) Uani 1 1 d . . .
H37 H 0.4072 0.8214 0.0085 0.033 Uiso 1 1 calc R . .
C38 C 0.4879(2) 0.7044(2) -0.0111(2) 0.0351(7) Uani 1 1 d . . .
H38 H 0.4915 0.6886 -0.0707 0.042 Uiso 1 1 calc R C .
C39 C 0.5324(2) 0.6484(2) 0.0283(3) 0.0412(8) Uani 1 1 d . . .
H39 H 0.5669 0.5944 -0.0039 0.049 Uiso 1 1 calc R . .
C40 C 0.5264(3) 0.6711(3) 0.1144(3) 0.0443(9) Uani 1 1 d . . .
H40 H 0.5560 0.6321 0.1414 0.053 Uiso 1 1 calc R C .
C41 C 0.4773(2) 0.7506(2) 0.1619(2) 0.0370(8) Uani 1 1 d . . .
H41 H 0.4735 0.7659 0.2214 0.044 Uiso 1 1 calc R . .
C42A C 0.1490(3) 0.7220(2) 0.1848(2) 0.0262(8) Uani 0.85 1 d PD . .
H42A H 0.0857 0.7235 0.2058 0.031 Uiso 0.85 1 calc PR C .
H42B H 0.1654 0.6530 0.1572 0.031 Uiso 0.85 1 calc PR . .
C43A C 0.2311(3) 0.7853(2) 0.2606(2) 0.0269(8) Uani 0.85 1 d PD C .
H43A H 0.2336 0.7647 0.3086 0.032 Uiso 0.85 1 calc PR . .
H43B H 0.2952 0.7737 0.2401 0.032 Uiso 0.85 1 calc PR . .
C42B C 0.1952(15) 0.7175(13) 0.1780(10) 0.016(5) Uiso 0.15 1 d PD C 2
H42C H 0.1595 0.6530 0.1619 0.020 Uiso 0.15 1 calc PR C 2
H42D H 0.2663 0.7095 0.1759 0.020 Uiso 0.15 1 calc PR C 2
C43B C 0.1806(19) 0.7935(11) 0.2667(13) 0.031(6) Uiso 0.15 1 d PD C 2
H43C H 0.1084 0.7932 0.2662 0.037 Uiso 0.15 1 calc PR C 2
H43D H 0.2100 0.7712 0.3113 0.037 Uiso 0.15 1 calc PR C 2
C44 C 0.0842(3) 1.0078(2) 0.3528(2) 0.0371(8) Uani 1 1 d D . .
H44A H 0.1304 1.0665 0.3930 0.044 Uiso 1 1 calc R D 1
H44B H 0.0224 1.0135 0.3769 0.044 Uiso 1 1 calc R D 1
C45A C 0.1295(3) 0.9173(3) 0.3498(2) 0.0283(8) Uani 0.85 1 d PD C 1
H45A H 0.0780 0.8609 0.3215 0.034 Uiso 0.85 1 calc PR C 1
H45B H 0.1542 0.9266 0.4109 0.034 Uiso 0.85 1 calc PR C 1
C45B C 0.3482(10) 0.8814(12) 0.3174(12) 0.022(3) Uiso 0.15 1 d PDU C 2
H45C H 0.3704 0.8942 0.3797 0.026 Uiso 0.15 1 calc PR C 2
H45D H 0.3625 0.8139 0.2791 0.026 Uiso 0.15 1 calc PR C 2
C46 C 0.2188(2) 0.8926(2) 0.29680(19) 0.0319(7) Uani 1 1 d DU C .
C47A C 0.2871(3) 0.9674(3) 0.3199(2) 0.0275(8) Uani 0.85 1 d PD C 1
H47A H 0.3405 1.0069 0.3654 0.033 Uiso 0.85 1 calc PR C 1
C47B C 0.2057(11) 0.9873(10) 0.3260(11) 0.020(4) Uiso 0.15 1 d PD C 2
H47B H 0.2009 1.0433 0.3791 0.025 Uiso 0.15 1 calc PR C 2
C48 C 0.3977(3) 0.9489(2) 0.2997(2) 0.0375(8) Uani 1 1 d DU . .
H48A H 0.4699 0.9506 0.3194 0.045 Uiso 1 1 calc R C 2
H48B H 0.3772 1.0152 0.3335 0.045 Uiso 1 1 calc R C 2
B1 B 0.7574(2) 0.3486(2) 0.5680(2) 0.0260(7) Uani 1 1 d . . .
C49 C 0.7734(2) 0.3955(2) 0.4992(2) 0.0263(6) Uani 1 1 d . . .
C50 C 0.8479(2) 0.4698(2) 0.5180(2) 0.0276(6) Uani 1 1 d . . .
H50 H 0.8930 0.4940 0.5728 0.033 Uiso 1 1 calc R . .
C51 C 0.8586(3) 0.5096(2) 0.4597(2) 0.0349(7) Uani 1 1 d . . .
H51 H 0.9100 0.5601 0.4752 0.042 Uiso 1 1 calc R . .
C52 C 0.7945(3) 0.4757(3) 0.3791(2) 0.0379(8) Uani 1 1 d . . .
H52 H 0.8012 0.5029 0.3392 0.046 Uiso 1 1 calc R . .
C53 C 0.7203(2) 0.4016(3) 0.3577(2) 0.0365(8) Uani 1 1 d . . .
H53 H 0.6759 0.3774 0.3025 0.044 Uiso 1 1 calc R . .
C54 C 0.7106(2) 0.3626(2) 0.4162(2) 0.0319(7) Uani 1 1 d . . .
H54 H 0.6595 0.3115 0.3998 0.038 Uiso 1 1 calc R . .
C55 C 0.8620(2) 0.3694(2) 0.6392(2) 0.0280(7) Uani 1 1 d . . .
C56 C 0.8882(3) 0.4592(2) 0.7152(2) 0.0367(8) Uani 1 1 d . . .
H56 H 0.8433 0.5087 0.7268 0.044 Uiso 1 1 calc R . .
C57 C 0.9775(3) 0.4784(3) 0.7743(3) 0.0503(10) Uani 1 1 d . . .
H57 H 0.9923 0.5403 0.8247 0.060 Uiso 1 1 calc R . .
C58 C 1.0440(3) 0.4093(3) 0.7604(3) 0.0577(12) Uani 1 1 d . . .
H58 H 1.1042 0.4221 0.8014 0.069 Uiso 1 1 calc R . .
C59 C 1.0223(3) 0.3207(3) 0.6861(3) 0.0522(11) Uani 1 1 d . . .
H59 H 1.0684 0.2724 0.6750 0.063 Uiso 1 1 calc R . .
C60 C 0.9333(2) 0.3017(3) 0.6272(2) 0.0364(8) Uani 1 1 d . . .
H60 H 0.9201 0.2400 0.5764 0.044 Uiso 1 1 calc R . .
C61 C 0.6661(2) 0.3980(2) 0.6199(2) 0.0275(6) Uani 1 1 d . . .
C62 C 0.6628(3) 0.4112(2) 0.7060(2) 0.0368(8) Uani 1 1 d . . .
H62 H 0.7168 0.3933 0.7368 0.044 Uiso 1 1 calc R . .
C63 C 0.5842(3) 0.4493(3) 0.7483(3) 0.0457(9) Uani 1 1 d . . .
H63 H 0.5855 0.4571 0.8067 0.055 Uiso 1 1 calc R . .
C64 C 0.5041(3) 0.4757(3) 0.7053(3) 0.0446(9) Uani 1 1 d . . .
H64 H 0.4502 0.5020 0.7339 0.054 Uiso 1 1 calc R . .
C65 C 0.5032(2) 0.4635(2) 0.6203(2) 0.0350(7) Uani 1 1 d . . .
H65 H 0.4480 0.4804 0.5897 0.042 Uiso 1 1 calc R . .
C66 C 0.5832(2) 0.4265(2) 0.5793(2) 0.0285(7) Uani 1 1 d . . .
H66 H 0.5816 0.4203 0.5213 0.034 Uiso 1 1 calc R . .
C67 C 0.7287(2) 0.2286(2) 0.5099(2) 0.0286(7) Uani 1 1 d . . .
C68 C 0.7781(3) 0.1733(2) 0.4416(2) 0.0392(8) Uani 1 1 d . . .
H68 H 0.8258 0.2068 0.4268 0.047 Uiso 1 1 calc R . .
C69 C 0.7607(3) 0.0718(2) 0.3943(2) 0.0457(9) Uani 1 1 d . . .
H69 H 0.7966 0.0374 0.3487 0.055 Uiso 1 1 calc R . .
C70 C 0.6913(3) 0.0208(2) 0.4133(3) 0.0477(9) Uani 1 1 d . . .
H70 H 0.6797 -0.0488 0.3817 0.057 Uiso 1 1 calc R . .
C71 C 0.6393(3) 0.0721(2) 0.4785(3) 0.0440(9) Uani 1 1 d . . .
H71 H 0.5906 0.0380 0.4916 0.053 Uiso 1 1 calc R . .
C72 C 0.6575(2) 0.1745(2) 0.5257(2) 0.0337(7) Uani 1 1 d . . .
H72 H 0.6201 0.2085 0.5702 0.040 Uiso 1 1 calc R . .

loop_
_atom_site_aniso_label
_atom_site_aniso_U_11
_atom_site_aniso_U_22
_atom_site_aniso_U_33
_atom_site_aniso_U_23
_atom_site_aniso_U_13
_atom_site_aniso_U_12
C1P 0.049(5) 0.039(6) 0.069(8) 0.025(6) 0.020(5) 0.003(4)
C2P 0.039(4) 0.037(4) 0.058(5) 0.025(4) 0.000(4) -0.006(3)
C3P 0.059(7) 0.083(9) 0.111(10) -0.011(8) 0.036(7) -0.015(6)
O1P 0.082(5) 0.063(4) 0.094(5) 0.008(4) -0.047(4) -0.015(4)
C1Q 0.085(8) 0.073(11) 0.094(10) 0.045(9) 0.025(7) -0.006(7)
C2Q 0.096(6) 0.059(6) 0.055(4) 0.033(5) 0.010(5) -0.014(5)
C3Q 0.088(9) 0.065(11) 0.057(8) 0.010(10) 0.015(7) 0.000(10)
O1Q 0.106(8) 0.070(8) 0.057(5) 0.028(6) 0.011(5) -0.014(7)
C3Q' 0.107(11) 0.073(11) 0.070(9) 0.040(10) 0.029(8) 0.022(10)
O1Q' 0.116(8) 0.077(8) 0.059(5) 0.037(6) 0.007(5) -0.016(7)
Ru1 0.02356(13) 0.01231(11) 0.02152(12) 0.00577(9) -0.00112(9) -0.00122(8)
Cl1 0.0401(4) 0.0235(4) 0.0271(4) 0.0126(3) -0.0037(3) -0.0049(3)
P1 0.0398(5) 0.0151(3) 0.0212(4) 0.0064(3) -0.0002(3) -0.0058(3)
P2 0.0189(4) 0.0170(3) 0.0350(4) 0.0114(3) 0.0031(3) 0.0003(3)
P3 0.0254(4) 0.0177(3) 0.0259(4) 0.0081(3) 0.0037(3) 0.0041(3)
C1 0.0185(14) 0.0216(15) 0.0266(15) 0.0105(12) 0.0040(11) 0.0064(12)
N1 0.0222(12) 0.0142(12) 0.0310(13) 0.0053(10) 0.0012(10) -0.0003(10)
C2 0.0246(15) 0.0104(13) 0.0367(17) 0.0028(12) -0.0021(13) -0.0035(11)
C3 0.0262(17) 0.0233(16) 0.052(2) 0.0085(15) -0.0056(15) -0.0036(13)
C4 0.0403(19) 0.0255(16) 0.048(2) 0.0156(15) -0.0021(16) -0.0048(14)
C5 0.044(2) 0.0210(16) 0.049(2) 0.0004(15) 0.0111(17) 0.0016(14)
C6 0.0372(17) 0.0199(14) 0.0223(15) -0.0008(12) 0.0116(13) -0.0065(13)
C7 0.0372(18) 0.0280(16) 0.0256(15) 0.0058(13) 0.0090(13) -0.0049(14)
C8 0.0336(18) 0.0414(19) 0.0332(18) 0.0075(15) 0.0078(14) -0.0037(15)
C9 0.0339(19) 0.046(2) 0.051(2) 0.0078(18) 0.0070(17) -0.0094(17)
C10 0.044(2) 0.0322(19) 0.064(3) 0.0079(18) 0.0150(19) -0.0180(17)
C11 0.045(2) 0.0237(16) 0.046(2) 0.0086(15) 0.0152(16) -0.0052(15)
C12 0.0231(15) 0.0175(14) 0.0301(16) 0.0056(12) -0.0010(12) -0.0070(11)
C13 0.0222(15) 0.0268(15) 0.0306(16) 0.0102(13) 0.0021(12) 0.0002(12)
C14 0.0260(16) 0.0415(19) 0.0333(17) 0.0123(15) 0.0060(13) -0.0008(14)
C15 0.0253(17) 0.0368(19) 0.048(2) 0.0055(16) 0.0116(15) 0.0008(14)
C16 0.0276(17) 0.0279(17) 0.066(2) 0.0186(17) 0.0096(16) 0.0049(14)
C17 0.0263(16) 0.0256(16) 0.0455(19) 0.0174(15) 0.0033(14) -0.0037(13)
C18 0.0211(14) 0.0205(14) 0.0263(15) 0.0040(12) 0.0078(12) 0.0013(11)
C19 0.0251(16) 0.0273(16) 0.0382(18) 0.0098(14) 0.0019(13) 0.0022(13)
C20 0.0254(17) 0.0364(19) 0.047(2) 0.0080(16) -0.0023(15) 0.0040(14)
C21 0.0206(16) 0.041(2) 0.051(2) 0.0014(17) 0.0068(15) -0.0049(15)
C22 0.0381(19) 0.0315(18) 0.047(2) 0.0075(16) 0.0160(16) -0.0109(15)
C23 0.0304(17) 0.0275(16) 0.0338(17) 0.0095(14) 0.0082(13) -0.0015(13)
C24 0.0186(14) 0.0168(14) 0.0389(17) 0.0100(13) 0.0023(12) 0.0003(11)
C25 0.0314(17) 0.0256(16) 0.0481(19) 0.0182(15) 0.0160(15) 0.0055(13)
C26 0.0328(17) 0.0249(16) 0.049(2) 0.0134(15) 0.0184(15) 0.0100(13)
C27 0.0243(16) 0.0208(15) 0.051(2) 0.0143(15) 0.0049(14) 0.0054(12)
C28 0.0273(16) 0.0255(16) 0.0417(18) 0.0177(14) 0.0025(14) 0.0037(13)
C29 0.0254(15) 0.0234(15) 0.0353(17) 0.0105(13) 0.0022(13) 0.0033(12)
C30 0.0266(15) 0.0178(14) 0.0320(16) 0.0063(12) 0.0075(13) 0.0048(12)
C31 0.0308(17) 0.0258(16) 0.0337(17) 0.0105(14) 0.0063(13) -0.0003(13)
C32 0.043(2) 0.0350(18) 0.0391(19) 0.0173(16) 0.0071(15) -0.0043(15)
C33 0.042(2) 0.0300(17) 0.045(2) 0.0106(16) 0.0148(16) -0.0070(15)
C34 0.0267(17) 0.0326(18) 0.045(2) 0.0082(16) 0.0056(15) -0.0013(14)
C35 0.0287(17) 0.0298(17) 0.0409(18) 0.0130(15) 0.0062(14) 0.0067(13)
C36 0.0186(14) 0.0193(14) 0.0328(16) 0.0079(12) 0.0012(12) 0.0001(11)
C37 0.0217(15) 0.0203(14) 0.0372(17) 0.0092(13) 0.0070(13) -0.0010(12)
C38 0.0314(17) 0.0245(16) 0.0422(19) 0.0057(14) 0.0136(14) -0.0027(13)
C39 0.0303(18) 0.0236(16) 0.061(2) 0.0079(16) 0.0141(16) 0.0080(14)
C40 0.0374(19) 0.0315(18) 0.057(2) 0.0155(17) 0.0016(17) 0.0140(15)
C41 0.0363(18) 0.0310(17) 0.0385(18) 0.0117(15) 0.0025(15) 0.0106(14)
C42A 0.037(2) 0.0170(17) 0.0257(19) 0.0097(15) 0.0076(17) 0.0012(16)
C43A 0.034(2) 0.0211(18) 0.0261(19) 0.0123(15) 0.0010(16) -0.0015(15)
C44 0.0389(19) 0.0255(16) 0.0378(18) 0.0100(14) -0.0054(15) -0.0020(14)
C45A 0.0311(19) 0.0245(18) 0.0271(18) 0.0100(15) 0.0036(15) 0.0008(15)
C46 0.0474(19) 0.0231(15) 0.0214(15) 0.0092(13) -0.0020(14) 0.0037(14)
C47A 0.0300(19) 0.0253(18) 0.0231(17) 0.0107(15) -0.0057(14) -0.0024(15)
C48 0.047(2) 0.0295(17) 0.0275(16) 0.0072(14) 0.0001(14) 0.0022(15)
B1 0.0226(17) 0.0188(16) 0.0325(18) 0.0073(14) 0.0053(14) 0.0019(13)
C49 0.0250(15) 0.0190(14) 0.0319(16) 0.0071(12) 0.0085(12) 0.0074(12)
C50 0.0281(16) 0.0196(14) 0.0317(16) 0.0063(13) 0.0103(13) 0.0045(12)
C51 0.0396(19) 0.0244(16) 0.0419(19) 0.0122(14) 0.0175(15) 0.0048(14)
C52 0.047(2) 0.0392(19) 0.0368(18) 0.0203(16) 0.0213(16) 0.0184(16)
C53 0.0318(17) 0.0423(19) 0.0325(17) 0.0127(15) 0.0084(14) 0.0128(15)
C54 0.0248(16) 0.0309(16) 0.0356(17) 0.0100(14) 0.0070(13) 0.0057(13)
C55 0.0255(15) 0.0263(15) 0.0367(17) 0.0183(14) 0.0055(13) -0.0036(12)
C56 0.0404(19) 0.0293(17) 0.0409(19) 0.0187(15) 0.0001(15) -0.0053(14)
C57 0.056(2) 0.047(2) 0.046(2) 0.0275(19) -0.0127(18) -0.0256(19)
C58 0.034(2) 0.075(3) 0.081(3) 0.059(3) -0.018(2) -0.021(2)
C59 0.0244(18) 0.059(3) 0.093(3) 0.054(3) 0.0059(19) 0.0014(17)
C60 0.0228(16) 0.0362(18) 0.059(2) 0.0279(17) 0.0105(15) 0.0003(13)
C61 0.0286(16) 0.0148(13) 0.0383(17) 0.0097(13) 0.0094(13) 0.0005(12)
C62 0.0425(19) 0.0314(17) 0.049(2) 0.0251(16) 0.0182(16) 0.0125(15)
C63 0.058(2) 0.041(2) 0.055(2) 0.0292(18) 0.0323(19) 0.0150(18)
C64 0.042(2) 0.0339(18) 0.068(3) 0.0239(18) 0.0340(19) 0.0122(16)
C65 0.0236(16) 0.0256(16) 0.054(2) 0.0138(15) 0.0114(15) 0.0042(13)
C66 0.0245(15) 0.0211(14) 0.0359(17) 0.0080(13) 0.0080(13) -0.0005(12)
C67 0.0239(15) 0.0213(15) 0.0368(17) 0.0100(13) 0.0031(13) 0.0032(12)
C68 0.0370(19) 0.0250(16) 0.051(2) 0.0105(16) 0.0135(16) 0.0024(14)
C69 0.053(2) 0.0267(17) 0.046(2) 0.0036(16) 0.0108(18) 0.0100(16)
C70 0.057(2) 0.0186(16) 0.053(2) 0.0085(16) -0.0057(19) -0.0025(16)
C71 0.041(2) 0.0283(18) 0.058(2) 0.0174(17) 0.0005(17) -0.0084(15)
C72 0.0268(16) 0.0254(16) 0.0437(19) 0.0119(14) 0.0025(14) -0.0023(13)

loop_
_atom_type_symbol
_atom_type_description
_atom_type_scat_dispersion_real
_atom_type_scat_dispersion_imag
_atom_type_scat_source
C C 0.0033 0.0016 'International Tables Vol C Tables 4.2.6.8 and 6.1.1.4'
H H 0.0000 0.0000 'International Tables Vol C Tables 4.2.6.8 and 6.1.1.4'
B B 0.0013 0.0007 'International Tables Vol C Tables 4.2.6.8 and 6.1.1.4'
P P 0.1023 0.0942 'International Tables Vol C Tables 4.2.6.8 and 6.1.1.4'
Cl Cl 0.1484 0.1585 'International Tables Vol C Tables 4.2.6.8 and 6.1.1.4'
Ru Ru -1.2594 0.8363 'International Tables Vol C Tables 4.2.6.8 and 6.1.1.4'
N N 0.0061 0.0033 'International Tables Vol C Tables 4.2.6.8 and 6.1.1.4'
O O 0.0106 0.0060 'International Tables Vol C Tables 4.2.6.8 and 6.1.1.4'

loop_
_geom_angle_atom_site_label_1
_geom_angle_atom_site_label_2
_geom_angle_atom_site_label_3
_geom_angle
O1P C2P C1P 118.4(10)
O1P C2P C3P 121.7(10)
C1P C2P C3P 119.8(10)
C2Q C1Q H1Q1 109.5
C2Q C1Q H1Q2 109.5
H1Q1 C1Q H1Q2 109.5
C2Q C1Q H1Q3 109.5
H1Q1 C1Q H1Q3 109.5
H1Q2 C1Q H1Q3 109.5
O1Q' C2Q O1Q 40.2(12)
O1Q' C2Q C3Q' 134.7(19)
O1Q C2Q C3Q' 100.7(17)
O1Q' C2Q C1Q 103.4(16)
O1Q C2Q C1Q 129.6(16)
C3Q' C2Q C1Q 121.8(16)
O1Q' C2Q C3Q 129.7(16)
O1Q C2Q C3Q 114.1(17)
C3Q' C2Q C3Q 30.2(11)
C1Q C2Q C3Q 116.2(16)
C2Q C3Q H3Q1 109.5
C2Q C3Q H3Q2 109.5
H3Q1 C3Q H3Q2 109.5
C2Q C3Q H3Q3 109.5
H3Q1 C3Q H3Q3 109.5
H3Q2 C3Q H3Q3 109.5
O1Q' O1Q C2Q 67.9(12)
C2Q C3Q' H3Q4 109.5
C2Q C3Q' H3Q5 109.5
H3Q4 C3Q' H3Q5 109.5
C2Q C3Q' H3Q6 109.5
H3Q4 C3Q' H3Q6 109.5
H3Q5 C3Q' H3Q6 109.5
O1Q O1Q' C2Q 71.9(12)
C1 Ru1 C47B 77.7(4)
C1 Ru1 C47A 77.10(12)
C47B Ru1 C47A 30.8(4)
C1 Ru1 C46 107.92(11)
C47B Ru1 C46 34.4(4)
C47A Ru1 C46 34.11(12)
C1 Ru1 P2 84.98(8)
C47B Ru1 P2 63.8(4)
C47A Ru1 P2 94.51(10)
C46 Ru1 P2 83.01(9)
C1 Ru1 P3 83.14(8)
C47B Ru1 P3 99.4(4)
C47A Ru1 P3 68.73(10)
C46 Ru1 P3 86.92(9)
P2 Ru1 P3 161.26(3)
C1 Ru1 P1 173.42(8)
C47B Ru1 P1 108.9(4)
C47A Ru1 P1 108.60(9)
C46 Ru1 P1 78.45(8)
P2 Ru1 P1 97.64(3)
P3 Ru1 P1 95.76(3)
C1 Ru1 Cl1 85.65(8)
C47B Ru1 Cl1 154.0(4)
C47A Ru1 Cl1 159.36(9)
C46 Ru1 Cl1 166.02(8)
P2 Ru1 Cl1 95.20(3)
P3 Ru1 Cl1 98.29(3)
P1 Ru1 Cl1 88.09(3)
C6 P1 C42A 102.03(17)
C6 P1 C12 98.13(13)
C42A P1 C12 108.16(17)
C6 P1 C42B 118.8(7)
C42A P1 C42B 20.5(6)
C12 P1 C42B 92.9(6)
C6 P1 Ru1 122.69(10)
C42A P1 Ru1 106.60(11)
C12 P1 Ru1 117.64(9)
C42B P1 Ru1 103.4(6)
C24 P2 C18 99.40(13)
C24 P2 C44 104.67(14)
C18 P2 C44 104.39(15)
C24 P2 Ru1 117.37(10)
C18 P2 Ru1 127.84(9)
C44 P2 Ru1 100.64(12)
C30 P3 C48 106.34(15)
C30 P3 C36 99.22(13)
C48 P3 C36 108.23(15)
C30 P3 Ru1 117.80(10)
C48 P3 Ru1 90.26(12)
C36 P3 Ru1 132.11(9)
N1 C1 Ru1 178.2(2)
C1 N1 C2 179.3(3)
N1 C2 C5 107.2(2)
N1 C2 C4 107.6(2)
C5 C2 C4 111.3(3)
N1 C2 C3 107.1(2)
C5 C2 C3 111.8(3)
C4 C2 C3 111.5(3)
C2 C3 H3A 109.5
C2 C3 H3B 109.5
H3A C3 H3B 109.5
C2 C3 H3C 109.5
H3A C3 H3C 109.5
H3B C3 H3C 109.5
C2 C4 H4A 109.5
C2 C4 H4B 109.5
H4A C4 H4B 109.5
C2 C4 H4C 109.5
H4A C4 H4C 109.5
H4B C4 H4C 109.5
C2 C5 H5A 109.5
C2 C5 H5B 109.5
H5A C5 H5B 109.5
C2 C5 H5C 109.5
H5A C5 H5C 109.5
H5B C5 H5C 109.5
C7 C6 C11 118.9(3)
C7 C6 P1 121.8(2)
C11 C6 P1 119.2(3)
C8 C7 C6 120.8(3)
C8 C7 H7 119.6
C6 C7 H7 119.6
C9 C8 C7 120.1(4)
C9 C8 H8 119.9
C7 C8 H8 119.9
C10 C9 C8 119.6(3)
C10 C9 H9 120.2
C8 C9 H9 120.2
C9 C10 C11 121.2(3)
C9 C10 H10 119.4
C11 C10 H10 119.4
C10 C11 C6 119.2(4)
C10 C11 H11 120.4
C6 C11 H11 120.4
C13 C12 C17 118.8(3)
C13 C12 P1 118.1(2)
C17 C12 P1 122.9(2)
C14 C13 C12 120.7(3)
C14 C13 H13 119.7
C12 C13 H13 119.7
C13 C14 C15 119.9(3)
C13 C14 H14 120.0
C15 C14 H14 120.0
C16 C15 C14 119.9(3)
C16 C15 H15 120.0
C14 C15 H15 120.0
C15 C16 C17 120.4(3)
C15 C16 H16 119.8
C17 C16 H16 119.8
C16 C17 C12 120.2(3)
C16 C17 H17 119.9
C12 C17 H17 119.9
C19 C18 C23 118.3(3)
C19 C18 P2 120.1(2)
C23 C18 P2 121.5(2)
C20 C19 C18 120.7(3)
C20 C19 H19 119.6
C18 C19 H19 119.6
C21 C20 C19 120.3(3)
C21 C20 H20 119.9
C19 C20 H20 119.9
C22 C21 C20 119.7(3)
C22 C21 H21 120.2
C20 C21 H21 120.2
C21 C22 C23 120.7(3)
C21 C22 H22 119.6
C23 C22 H22 119.6
C22 C23 C18 120.2(3)
C22 C23 H23 119.9
C18 C23 H23 119.9
C29 C24 C25 119.5(3)
C29 C24 P2 120.6(2)
C25 C24 P2 119.7(2)
C24 C25 C26 120.2(3)
C24 C25 H25 119.9
C26 C25 H25 119.9
C27 C26 C25 120.2(3)
C27 C26 H26 119.9
C25 C26 H26 119.9
C26 C27 C28 119.9(3)
C26 C27 H27 120.1
C28 C27 H27 120.1
C27 C28 C29 120.3(3)
C27 C28 H28 119.9
C29 C28 H28 119.9
C24 C29 C28 119.9(3)
C24 C29 H29 120.0
C28 C29 H29 120.0
C31 C30 C35 119.6(3)
C31 C30 P3 119.9(2)
C35 C30 P3 120.4(2)
C30 C31 C32 120.0(3)
C30 C31 H31 120.0
C32 C31 H31 120.0
C33 C32 C31 120.0(3)
C33 C32 H32 120.0
C31 C32 H32 120.0
C34 C33 C32 120.2(3)
C34 C33 H33 119.9
C32 C33 H33 119.9
C33 C34 C35 120.0(3)
C33 C34 H34 120.0
C35 C34 H34 120.0
C34 C35 C30 120.1(3)
C34 C35 H35 119.9
C30 C35 H35 119.9
C37 C36 C41 118.8(3)
C37 C36 P3 117.0(2)
C41 C36 P3 124.2(2)
C36 C37 C38 120.4(3)
C36 C37 H37 119.8
C38 C37 H37 119.8
C39 C38 C37 120.2(3)
C39 C38 H38 119.9
C37 C38 H38 119.9
C40 C39 C38 119.7(3)
C40 C39 H39 120.1
C38 C39 H39 120.1
C39 C40 C41 120.2(3)
C39 C40 H40 119.9
C41 C40 H40 119.9
C40 C41 C36 120.6(3)
C40 C41 H41 119.7
C36 C41 H41 119.7
C43A C42A P1 105.9(2)
C43A C42A H42A 110.6
P1 C42A H42A 110.6
C43A C42A H42B 110.6
P1 C42A H42B 110.6
H42A C42A H42B 108.7
C46 C43A C42A 113.6(3)
C46 C43A H43A 108.8
C42A C43A H43A 108.8
C46 C43A H43B 108.8
C42A C43A H43B 108.8
H43A C43A H43B 107.7
C43B C42B P1 100.6(12)
C43B C42B H42C 111.7
P1 C42B H42C 111.7
C43B C42B H42D 111.7
P1 C42B H42D 111.7
H42C C42B H42D 109.4
C46 C43B C42B 119.3(15)
C46 C43B H43C 107.5
C42B C43B H43C 107.5
C46 C43B H43D 107.5
C42B C43B H43D 107.5
H43C C43B H43D 107.0
C45A C44 P2 111.8(2)
C45A C44 H44A 109.3
P2 C44 H44A 109.3
C45A C44 H44B 109.3
P2 C44 H44B 109.3
H44A C44 H44B 107.9
C44 C45A C46 112.4(3)
C44 C45A H45A 109.1
C46 C45A H45A 109.1
C44 C45A H45B 109.1
C46 C45A H45B 109.1
H45A C45A H45B 107.9
C48 C45B C46 108.4(9)
C48 C45B H45C 110.0
C46 C45B H45C 110.0
C48 C45B H45D 110.0
C46 C45B H45D 110.0
H45C C45B H45D 108.4
C47B C46 C47A 52.3(7)
C47B C46 C43B 150.4(12)
C47A C46 C43B 157.3(11)
C47B C46 C43A 177.8(8)
C47A C46 C43A 128.7(3)
C43B C46 C43A 28.6(9)
C47B C46 C45A 70.0(7)
C47A C46 C45A 115.6(3)
C43B C46 C45A 84.0(9)
C43A C46 C45A 110.1(3)
C47B C46 C45B 108.3(9)
C47A C46 C45B 57.5(5)
C43B C46 C45B 100.4(12)
C43A C46 C45B 73.2(6)
C45A C46 C45B 138.3(6)
C47B C46 Ru1 66.8(8)
C47A C46 Ru1 70.92(19)
C43B C46 Ru1 113.7(9)
C43A C46 Ru1 111.4(2)
C45A C46 Ru1 112.8(2)
C45B C46 Ru1 103.3(5)
C46 C47A Ru1 74.97(19)
C46 C47A H47A 142.5
Ru1 C47A H47A 142.5
C46 C47B Ru1 78.8(8)
C46 C47B H47B 140.6
Ru1 C47B H47B 140.6
C45B C48 P3 111.9(8)
C45B C48 H48A 109.2
P3 C48 H48A 109.2
C45B C48 H48B 109.2
P3 C48 H48B 109.2
H48A C48 H48B 107.9
C49 B1 C55 108.9(2)
C49 B1 C67 108.2(2)
C55 B1 C67 109.5(2)
C49 B1 C61 110.2(2)
C55 B1 C61 110.8(2)
C67 B1 C61 109.2(2)
C50 C49 C54 115.2(3)
C50 C49 B1 123.7(3)
C54 C49 B1 121.1(3)
C51 C50 C49 122.6(3)
C51 C50 H50 118.7
C49 C50 H50 118.7
C52 C51 C50 120.2(3)
C52 C51 H51 119.9
C50 C51 H51 119.9
C51 C52 C53 119.0(3)
C51 C52 H52 120.5
C53 C52 H52 120.5
C54 C53 C52 120.3(3)
C54 C53 H53 119.9
C52 C53 H53 119.9
C53 C54 C49 122.7(3)
C53 C54 H54 118.6
C49 C54 H54 118.6
C60 C55 C56 114.6(3)
C60 C55 B1 123.2(3)
C56 C55 B1 122.1(3)
C57 C56 C55 122.4(3)
C57 C56 H56 118.8
C55 C56 H56 118.8
C58 C57 C56 120.7(4)
C58 C57 H57 119.6
C56 C57 H57 119.6
C57 C58 C59 119.0(3)
C57 C58 H58 120.5
C59 C58 H58 120.5
C58 C59 C60 120.2(4)
C58 C59 H59 119.9
C60 C59 H59 119.9
C59 C60 C55 123.0(3)
C59 C60 H60 118.5
C55 C60 H60 118.5
C62 C61 C66 114.6(3)
C62 C61 B1 123.2(3)
C66 C61 B1 122.1(3)
C63 C62 C61 123.2(3)
C63 C62 H62 118.4
C61 C62 H62 118.4
C64 C63 C62 119.9(3)
C64 C63 H63 120.0
C62 C63 H63 120.0
C65 C64 C63 119.3(3)
C65 C64 H64 120.4
C63 C64 H64 120.4
C64 C65 C66 120.0(3)
C64 C65 H65 120.0
C66 C65 H65 120.0
C65 C66 C61 122.9(3)
C65 C66 H66 118.5
C61 C66 H66 118.5
C72 C67 C68 115.0(3)
C72 C67 B1 124.1(3)
C68 C67 B1 120.8(3)
C69 C68 C67 123.0(3)
C69 C68 H68 118.5
C67 C68 H68 118.5
C70 C69 C68 120.1(3)
C70 C69 H69 120.0
C68 C69 H69 120.0
C71 C70 C69 119.0(3)
C71 C70 H70 120.5
C69 C70 H70 120.5
C70 C71 C72 120.3(3)
C70 C71 H71 119.8
C72 C71 H71 119.8
C67 C72 C71 122.5(3)
C67 C72 H72 118.8
C71 C72 H72 118.8

loop_
_geom_bond_atom_site_label_1
_geom_bond_atom_site_label_2
_geom_bond_distance
C1P C2P 1.443(11)
C1P H1P1 0.9800
C1P H1P2 0.9800
C1P H1P3 0.9800
C2P O1P 1.198(9)
C2P C3P 1.477(11)
C3P H3P1 0.9800
C3P H3P2 0.9800
C3P H3P3 0.9800
C1Q C2Q 1.455(13)
C1Q H1Q1 0.9800
C1Q H1Q2 0.9800
C1Q H1Q3 0.9800
C2Q O1Q' 1.194(14)
C2Q O1Q 1.225(15)
C2Q C3Q' 1.448(15)
C2Q C3Q 1.500(15)
C3Q H3Q1 0.9800
C3Q H3Q2 0.9800
C3Q H3Q3 0.9800
O1Q O1Q' 0.83(2)
C3Q' H3Q4 0.9800
C3Q' H3Q5 0.9800
C3Q' H3Q6 0.9800
Ru1 C1 2.007(3)
Ru1 C47B 2.151(17)
Ru1 C47A 2.247(3)
Ru1 C46 2.296(3)
Ru1 P2 2.3704(8)
Ru1 P3 2.3989(8)
Ru1 P1 2.4008(7)
Ru1 Cl1 2.4362(7)
P1 C6 1.826(3)
P1 C42A 1.837(3)
P1 C12 1.839(3)
P1 C42B 1.875(14)
P2 C24 1.828(3)
P2 C18 1.833(3)
P2 C44 1.843(3)
P3 C30 1.828(3)
P3 C48 1.832(3)
P3 C36 1.836(3)
C1 N1 1.144(4)
N1 C2 1.469(3)
C2 C5 1.509(4)
C2 C4 1.512(5)
C2 C3 1.522(4)
C3 H3A 0.9800
C3 H3B 0.9800
C3 H3C 0.9800
C4 H4A 0.9800
C4 H4B 0.9800
C4 H4C 0.9800
C5 H5A 0.9800
C5 H5B 0.9800
C5 H5C 0.9800
C6 C7 1.385(5)
C6 C11 1.403(4)
C7 C8 1.382(5)
C7 H7 0.9500
C8 C9 1.382(5)
C8 H8 0.9500
C9 C10 1.367(6)
C9 H9 0.9500
C10 C11 1.392(5)
C10 H10 0.9500
C11 H11 0.9500
C12 C13 1.390(4)
C12 C17 1.392(4)
C13 C14 1.384(4)
C13 H13 0.9500
C14 C15 1.384(5)
C14 H14 0.9500
C15 C16 1.375(5)
C15 H15 0.9500
C16 C17 1.387(5)
C16 H16 0.9500
C17 H17 0.9500
C18 C19 1.395(4)
C18 C23 1.396(4)
C19 C20 1.386(4)
C19 H19 0.9500
C20 C21 1.378(5)
C20 H20 0.9500
C21 C22 1.374(5)
C21 H21 0.9500
C22 C23 1.389(5)
C22 H22 0.9500
C23 H23 0.9500
C24 C29 1.389(4)
C24 C25 1.390(4)
C25 C26 1.391(4)
C25 H25 0.9500
C26 C27 1.378(5)
C26 H26 0.9500
C27 C28 1.384(5)
C27 H27 0.9500
C28 C29 1.391(4)
C28 H28 0.9500
C29 H29 0.9500
C30 C31 1.386(4)
C30 C35 1.395(4)
C31 C32 1.389(4)
C31 H31 0.9500
C32 C33 1.387(5)
C32 H32 0.9500
C33 C34 1.380(5)
C33 H33 0.9500
C34 C35 1.387(5)
C34 H34 0.9500
C35 H35 0.9500
C36 C37 1.385(4)
C36 C41 1.391(4)
C37 C38 1.387(4)
C37 H37 0.9500
C38 C39 1.385(5)
C38 H38 0.9500
C39 C40 1.375(5)
C39 H39 0.9500
C40 C41 1.386(5)
C40 H40 0.9500
C41 H41 0.9500
C42A C43A 1.514(5)
C42A H42A 0.9900
C42A H42B 0.9900
C43A C46 1.490(4)
C43A H43A 0.9900
C43A H43B 0.9900
C42B C43B 1.505(17)
C42B H42C 0.9900
C42B H42D 0.9900
C43B C46 1.419(15)
C43B H43C 0.9900
C43B H43D 0.9900
C44 C45A 1.495(5)
C44 H44A 0.9900
C44 H44B 0.9900
C45A C46 1.596(5)
C45A H45A 0.9900
C45A H45B 0.9900
C45B C48 1.382(14)
C45B C46 1.779(14)
C45B H45C 0.9900
C45B H45D 0.9900
C46 C47B 1.324(14)
C46 C47A 1.333(5)
C47A H47A 0.9500
C47B H47B 0.9500
C48 H48A 0.9900
C48 H48B 0.9900
B1 C49 1.651(5)
B1 C55 1.652(4)
B1 C67 1.654(4)
B1 C61 1.654(4)
C49 C50 1.402(4)
C49 C54 1.408(4)
C50 C51 1.391(4)
C50 H50 0.9500
C51 C52 1.385(5)
C51 H51 0.9500
C52 C53 1.387(5)
C52 H52 0.9500
C53 C54 1.383(5)
C53 H53 0.9500
C54 H54 0.9500
C55 C60 1.400(4)
C55 C56 1.406(4)
C56 C57 1.393(5)
C56 H56 0.9500
C57 C58 1.366(6)
C57 H57 0.9500
C58 C59 1.377(6)
C58 H58 0.9500
C59 C60 1.390(5)
C59 H59 0.9500
C60 H60 0.9500
C61 C62 1.404(5)
C61 C66 1.406(4)
C62 C63 1.390(5)
C62 H62 0.9500
C63 C64 1.382(5)
C63 H63 0.9500
C64 C65 1.381(5)
C64 H64 0.9500
C65 C66 1.393(4)
C65 H65 0.9500
C66 H66 0.9500
C67 C72 1.396(4)
C67 C68 1.399(4)
C68 C69 1.387(5)
C68 H68 0.9500
C69 C70 1.380(5)
C69 H69 0.9500
C70 C71 1.372(5)
C70 H70 0.9500
C71 C72 1.400(5)
C71 H71 0.9500
C72 H72 0.9500

loop_
_geom_torsion_atom_site_label_1
_geom_torsion_atom_site_label_2
_geom_torsion_atom_site_label_3
_geom_torsion_atom_site_label_4
_geom_torsion
C3Q' C2Q O1Q O1Q' -152(2)
C1Q C2Q O1Q O1Q' 59(3)
C3Q C2Q O1Q O1Q' -124(2)
C3Q' C2Q O1Q' O1Q 40(3)
C1Q C2Q O1Q' O1Q -137(3)
C3Q C2Q O1Q' O1Q 81(3)
C1 Ru1 P1 C6 -77.7(7)
C47B Ru1 P1 C6 100.3(4)
C47A Ru1 P1 C6 132.80(15)
C46 Ru1 P1 C6 116.61(14)
P2 Ru1 P1 C6 35.40(12)
P3 Ru1 P1 C6 -157.73(12)
Cl1 Ru1 P1 C6 -59.59(12)
C1 Ru1 P1 C42A 165.6(7)
C47B Ru1 P1 C42A -16.5(4)
C47A Ru1 P1 C42A 16.08(19)
C46 Ru1 P1 C42A -0.11(18)
P2 Ru1 P1 C42A -81.32(16)
P3 Ru1 P1 C42A 85.55(16)
Cl1 Ru1 P1 C42A -176.31(16)
C1 Ru1 P1 C12 44.0(7)
C47B Ru1 P1 C12 -138.0(4)
C47A Ru1 P1 C12 -105.47(15)
C46 Ru1 P1 C12 -121.66(14)
P2 Ru1 P1 C12 157.13(11)
P3 Ru1 P1 C12 -36.00(11)
Cl1 Ru1 P1 C12 62.14(11)
C1 Ru1 P1 C42B 144.6(9)
C47B Ru1 P1 C42B -37.5(8)
C47A Ru1 P1 C42B -4.9(6)
C46 Ru1 P1 C42B -21.1(6)
P2 Ru1 P1 C42B -102.3(6)
P3 Ru1 P1 C42B 64.5(6)
Cl1 Ru1 P1 C42B 162.7(6)
C1 Ru1 P2 C24 23.50(14)
C47B Ru1 P2 C24 102.2(4)
C47A Ru1 P2 C24 100.10(14)
C46 Ru1 P2 C24 132.28(14)
P3 Ru1 P2 C24 74.29(14)
P1 Ru1 P2 C24 -150.43(11)
Cl1 Ru1 P2 C24 -61.66(11)
C1 Ru1 P2 C18 152.92(15)
C47B Ru1 P2 C18 -128.3(4)
C47A Ru1 P2 C18 -130.48(15)
C46 Ru1 P2 C18 -98.30(15)
P3 Ru1 P2 C18 -156.28(13)
P1 Ru1 P2 C18 -21.01(13)
Cl1 Ru1 P2 C18 67.76(13)
C1 Ru1 P2 C44 -89.29(13)
C47B Ru1 P2 C44 -10.5(4)
C47A Ru1 P2 C44 -12.69(13)
C46 Ru1 P2 C44 19.49(13)
P3 Ru1 P2 C44 -38.50(14)
P1 Ru1 P2 C44 96.78(11)
Cl1 Ru1 P2 C44 -174.45(10)
C1 Ru1 P3 C30 -31.22(14)
C47B Ru1 P3 C30 -107.5(4)
C47A Ru1 P3 C30 -110.01(15)
C46 Ru1 P3 C30 -139.69(13)
P2 Ru1 P3 C30 -82.25(14)
P1 Ru1 P3 C30 142.25(11)
Cl1 Ru1 P3 C30 53.34(11)
C1 Ru1 P3 C48 77.46(13)
C47B Ru1 P3 C48 1.2(4)
C47A Ru1 P3 C48 -1.33(14)
C46 Ru1 P3 C48 -31.01(13)
P2 Ru1 P3 C48 26.43(14)
P1 Ru1 P3 C48 -109.07(11)
Cl1 Ru1 P3 C48 162.03(11)
C1 Ru1 P3 C36 -167.33(16)
C47B Ru1 P3 C36 116.4(4)
C47A Ru1 P3 C36 113.88(17)
C46 Ru1 P3 C36 84.20(16)
P2 Ru1 P3 C36 141.64(14)
P1 Ru1 P3 C36 6.14(14)
Cl1 Ru1 P3 C36 -82.76(14)
C47B Ru1 C1 N1 98(8)
C47A Ru1 C1 N1 66(8)
C46 Ru1 C1 N1 81(8)
P2 Ru1 C1 N1 162(8)
P3 Ru1 C1 N1 -4(8)
P1 Ru1 C1 N1 -84(8)
Cl1 Ru1 C1 N1 -103(8)
Ru1 C1 N1 C2 129(29)
C1 N1 C2 C5 94(33)
C1 N1 C2 C4 -25(33)
C1 N1 C2 C3 -145(32)
C42A P1 C6 C7 151.3(3)
C12 P1 C6 C7 -98.1(3)
C42B P1 C6 C7 164.1(6)
Ru1 P1 C6 C7 32.4(3)
C42A P1 C6 C11 -32.0(3)
C12 P1 C6 C11 78.7(3)
C42B P1 C6 C11 -19.2(7)
Ru1 P1 C6 C11 -150.9(2)
C11 C6 C7 C8 0.4(5)
P1 C6 C7 C8 177.2(2)
C6 C7 C8 C9 -1.1(5)
C7 C8 C9 C10 1.2(5)
C8 C9 C10 C11 -0.7(6)
C9 C10 C11 C6 0.0(6)
C7 C6 C11 C10 0.1(5)
P1 C6 C11 C10 -176.7(3)
C6 P1 C12 C13 63.4(2)
C42A P1 C12 C13 169.0(2)
C42B P1 C12 C13 -177.0(7)
Ru1 P1 C12 C13 -70.2(2)
C6 P1 C12 C17 -110.9(3)
C42A P1 C12 C17 -5.3(3)
C42B P1 C12 C17 8.7(7)
Ru1 P1 C12 C17 115.4(2)
C17 C12 C13 C14 1.1(4)
P1 C12 C13 C14 -173.5(2)
C12 C13 C14 C15 0.2(5)
C13 C14 C15 C16 -1.1(5)
C14 C15 C16 C17 0.6(5)
C15 C16 C17 C12 0.8(5)
C13 C12 C17 C16 -1.6(4)
P1 C12 C17 C16 172.7(2)
C24 P2 C18 C19 33.7(3)
C44 P2 C18 C19 141.6(2)
Ru1 P2 C18 C19 -102.3(2)
C24 P2 C18 C23 -145.2(2)
C44 P2 C18 C23 -37.3(3)
Ru1 P2 C18 C23 78.9(3)
C23 C18 C19 C20 1.5(5)
P2 C18 C19 C20 -177.3(2)
C18 C19 C20 C21 -0.2(5)
C19 C20 C21 C22 -1.0(5)
C20 C21 C22 C23 0.8(5)
C21 C22 C23 C18 0.6(5)
C19 C18 C23 C22 -1.7(4)
P2 C18 C23 C22 177.1(2)
C18 P2 C24 C29 -96.0(3)
C44 P2 C24 C29 156.3(2)
Ru1 P2 C24 C29 45.8(3)
C18 P2 C24 C25 78.0(3)
C44 P2 C24 C25 -29.7(3)
Ru1 P2 C24 C25 -140.2(2)
C29 C24 C25 C26 -0.2(5)
P2 C24 C25 C26 -174.2(2)
C24 C25 C26 C27 -0.1(5)
C25 C26 C27 C28 0.0(5)
C26 C27 C28 C29 0.4(5)
C25 C24 C29 C28 0.6(4)
P2 C24 C29 C28 174.6(2)
C27 C28 C29 C24 -0.7(5)
C48 P3 C30 C31 -143.6(3)
C36 P3 C30 C31 104.2(3)
Ru1 P3 C30 C31 -44.4(3)
C48 P3 C30 C35 38.1(3)
C36 P3 C30 C35 -74.1(3)
Ru1 P3 C30 C35 137.3(2)
C35 C30 C31 C32 0.3(5)
P3 C30 C31 C32 -178.1(2)
C30 C31 C32 C33 -0.8(5)
C31 C32 C33 C34 0.6(5)
C32 C33 C34 C35 0.1(5)
C33 C34 C35 C30 -0.6(5)
C31 C30 C35 C34 0.4(5)
P3 C30 C35 C34 178.8(2)
C30 P3 C36 C37 -57.9(2)
C48 P3 C36 C37 -168.6(2)
Ru1 P3 C36 C37 83.7(2)
C30 P3 C36 C41 119.9(3)
C48 P3 C36 C41 9.2(3)
Ru1 P3 C36 C41 -98.5(3)
C41 C36 C37 C38 -1.5(4)
P3 C36 C37 C38 176.5(2)
C36 C37 C38 C39 0.7(4)
C37 C38 C39 C40 0.5(5)
C38 C39 C40 C41 -0.9(5)
C39 C40 C41 C36 0.1(5)
C37 C36 C41 C40 1.1(5)
P3 C36 C41 C40 -176.7(3)
C6 P1 C42A C43A -155.0(3)
C12 P1 C42A C43A 102.2(3)
C42B P1 C42A C43A 58.5(16)
Ru1 P1 C42A C43A -25.2(3)
P1 C42A C43A C46 51.7(4)
C6 P1 C42B C43B -96.9(13)
C42A P1 C42B C43B -58.8(14)
C12 P1 C42B C43B 162.2(13)
Ru1 P1 C42B C43B 42.9(14)
P1 C42B C43B C46 -56(2)
C24 P2 C44 C45A -165.2(2)
C18 P2 C44 C45A 90.9(3)
Ru1 P2 C44 C45A -43.0(3)
P2 C44 C45A C46 49.1(3)
C42B C43B C46 C47B 124(2)
C42B C43B C46 C47A -58(4)
C42B C43B C46 C43A -52.1(15)
C42B C43B C46 C45A 152(2)
C42B C43B C46 C45B -70(2)
C42B C43B C46 Ru1 39(2)
C42A C43A C46 C47B -21(19)
C42A C43A C46 C47A -136.7(4)
C42A C43A C46 C43B 46.1(18)
C42A C43A C46 C45A 71.4(4)
C42A C43A C46 C45B -152.6(6)
C42A C43A C46 Ru1 -54.6(4)
C44 C45A C46 C47B 23.2(8)
C44 C45A C46 C47A 49.6(4)
C44 C45A C46 C43B -142.6(10)
C44 C45A C46 C43A -154.5(3)
C44 C45A C46 C45B 118.6(8)
C44 C45A C46 Ru1 -29.3(3)
C48 C45B C46 C47B -40.1(14)
C48 C45B C46 C47A -27.1(7)
C48 C45B C46 C43B 147.2(12)
C48 C45B C46 C43A 138.2(12)
C48 C45B C46 C45A -120.2(9)
C48 C45B C46 Ru1 29.5(11)
C1 Ru1 C46 C47B 29.8(7)
C47A Ru1 C46 C47B 56.2(7)
P2 Ru1 C46 C47B -52.6(7)
P3 Ru1 C46 C47B 111.6(7)
P1 Ru1 C46 C47B -151.9(7)
Cl1 Ru1 C46 C47B -136.0(7)
C1 Ru1 C46 C47A -26.4(2)
C47B Ru1 C46 C47A -56.2(7)
P2 Ru1 C46 C47A -108.8(2)
P3 Ru1 C46 C47A 55.4(2)
P1 Ru1 C46 C47A 151.9(2)
Cl1 Ru1 C46 C47A 167.8(3)
C1 Ru1 C46 C43B 177.5(11)
C47B Ru1 C46 C43B 147.7(13)
C47A Ru1 C46 C43B -156.1(12)
P2 Ru1 C46 C43B 95.1(11)
P3 Ru1 C46 C43B -100.7(11)
P1 Ru1 C46 C43B -4.2(11)
Cl1 Ru1 C46 C43B 11.7(12)
C1 Ru1 C46 C43A -151.5(2)
C47B Ru1 C46 C43A 178.7(8)
C47A Ru1 C46 C43A -125.1(4)
P2 Ru1 C46 C43A 126.1(3)
P3 Ru1 C46 C43A -69.7(2)
P1 Ru1 C46 C43A 26.8(2)
Cl1 Ru1 C46 C43A 42.7(5)
C1 Ru1 C46 C45A 84.1(2)
C47B Ru1 C46 C45A 54.3(7)
C47A Ru1 C46 C45A 110.5(3)
P2 Ru1 C46 C45A 1.7(2)
P3 Ru1 C46 C45A 165.9(2)
P1 Ru1 C46 C45A -97.6(2)
Cl1 Ru1 C46 C45A -81.7(4)
C1 Ru1 C46 C45B -74.6(6)
C47B Ru1 C46 C45B -104.4(9)
C47A Ru1 C46 C45B -48.2(6)
P2 Ru1 C46 C45B -157.0(6)
P3 Ru1 C46 C45B 7.2(6)
P1 Ru1 C46 C45B 103.7(6)
Cl1 Ru1 C46 C45B 119.6(7)
C47B C46 C47A Ru1 -74.9(10)
C43B C46 C47A Ru1 106(2)
C43A C46 C47A Ru1 102.5(3)
C45A C46 C47A Ru1 -106.8(3)
C45B C46 C47A Ru1 120.7(7)
C1 Ru1 C47A C46 154.3(2)
C47B Ru1 C47A C46 66.7(8)
P2 Ru1 C47A C46 70.5(2)
P3 Ru1 C47A C46 -118.2(2)
P1 Ru1 C47A C46 -29.1(2)
Cl1 Ru1 C47A C46 -171.67(19)
C47A C46 C47B Ru1 83.2(6)
C43B C46 C47B Ru1 -98(2)
C43A C46 C47B Ru1 -34(19)
C45A C46 C47B Ru1 -127.2(5)
C45B C46 C47B Ru1 97.0(7)
C1 Ru1 C47B C46 -151.0(7)
C47A Ru1 C47B C46 -65.6(6)
P2 Ru1 C47B C46 118.5(7)
P3 Ru1 C47B C46 -70.2(6)
P1 Ru1 C47B C46 29.2(7)
Cl1 Ru1 C47B C46 157.5(4)
C46 C45B C48 P3 -67.5(11)
C30 P3 C48 C45B -176.2(7)
C36 P3 C48 C45B -70.4(7)
Ru1 P3 C48 C45B 64.7(7)
C55 B1 C49 C50 -21.4(4)
C67 B1 C49 C50 -140.4(3)
C61 B1 C49 C50 100.2(3)
C55 B1 C49 C54 159.1(3)
C67 B1 C49 C54 40.1(4)
C61 B1 C49 C54 -79.3(3)
C54 C49 C50 C51 0.9(4)
B1 C49 C50 C51 -178.6(3)
C49 C50 C51 C52 -0.3(5)
C50 C51 C52 C53 -0.4(5)
C51 C52 C53 C54 0.3(5)
C52 C53 C54 C49 0.5(5)
C50 C49 C54 C53 -1.0(4)
B1 C49 C54 C53 178.5(3)
C49 B1 C55 C60 -93.9(3)
C67 B1 C55 C60 24.2(4)
C61 B1 C55 C60 144.7(3)
C49 B1 C55 C56 83.2(3)
C67 B1 C55 C56 -158.7(3)
C61 B1 C55 C56 -38.1(4)
C60 C55 C56 C57 -0.8(5)
B1 C55 C56 C57 -178.1(3)
C55 C56 C57 C58 -0.3(5)
C56 C57 C58 C59 1.2(6)
C57 C58 C59 C60 -1.2(6)
C58 C59 C60 C55 0.1(5)
C56 C55 C60 C59 0.9(5)
B1 C55 C60 C59 178.2(3)
C49 B1 C61 C62 -149.3(3)
C55 B1 C61 C62 -28.7(4)
C67 B1 C61 C62 92.0(3)
C49 B1 C61 C66 33.4(4)
C55 B1 C61 C66 153.9(3)
C67 B1 C61 C66 -85.3(3)
C66 C61 C62 C63 0.1(5)
B1 C61 C62 C63 -177.4(3)
C61 C62 C63 C64 0.3(5)
C62 C63 C64 C65 0.2(5)
C63 C64 C65 C66 -1.1(5)
C64 C65 C66 C61 1.5(5)
C62 C61 C66 C65 -1.0(4)
B1 C61 C66 C65 176.6(3)
C49 B1 C67 C72 -139.9(3)
C55 B1 C67 C72 101.5(3)
C61 B1 C67 C72 -20.0(4)
C49 B1 C67 C68 42.1(4)
C55 B1 C67 C68 -76.5(4)
C61 B1 C67 C68 162.0(3)
C72 C67 C68 C69 -1.9(5)
B1 C67 C68 C69 176.2(3)
C67 C68 C69 C70 0.6(6)
C68 C69 C70 C71 0.9(6)
C69 C70 C71 C72 -0.9(6)
C68 C67 C72 C71 1.9(5)
B1 C67 C72 C71 -176.2(3)
C70 C71 C72 C67 -0.6(5)
